data_7007114
loop_
_publ_author_name
'Babai, Arash'
'Mudring, Anja-Verena'

_publ_section_title
;
 The first homoleptic bis(trifluoromethanesulfonyl)amide complex
 compounds of trivalent f-elements.
;
_journal_issue 15
_journal_name_full 'Dalton transactions (Cambridge, England : 2003)'
_journal_page_first 1828
_journal_page_last 1830
_journal_paper_doi 10.1039/b517694h
_journal_year 2006
_chemical_formula_sum 'C17 H20 F24 Lu N5 O16 S8'
_chemical_formula_weight 1437.83
_chemical_name_systematic
;
?
;
_space_group_IT_number 13
_symmetry_space_group_name_Hall '-P 2yc'
_symmetry_space_group_name_H-M 'P 1 2/c 1'
_atom_sites_solution_hydrogens geom
_atom_sites_solution_primary direct
_atom_sites_solution_secondary difmap
_audit_creation_method SHELXL-97
_cell_angle_alpha 90.00
_cell_angle_beta 113.182(5)
_cell_angle_gamma 90.00
_cell_formula_units_Z 4
_cell_length_a 20.1333(15)
_cell_length_b 14.8617(9)
_cell_length_c 16.2065(11)
_cell_measurement_temperature 120(2)
_cell_volume 4457.7(5)
_computing_structure_refinement 'SHELXL-97 (Sheldrick, 1997)'
_computing_structure_solution 'SHELXS-97 (Sheldrick, 1990)'
_diffrn_ambient_temperature 120(2)
_diffrn_measured_fraction_theta_full 1.000
_diffrn_measured_fraction_theta_max 1.000
_diffrn_radiation_monochromator graphite
_diffrn_radiation_source 'fine-focus sealed tube'
_diffrn_radiation_type MoK\a
_diffrn_radiation_wavelength 0.71073
_diffrn_reflns_av_R_equivalents 0.0537
_diffrn_reflns_av_sigmaI/netI 0.0255
_diffrn_reflns_limit_h_max 23
_diffrn_reflns_limit_h_min -23
_diffrn_reflns_limit_k_max 17
_diffrn_reflns_limit_k_min -17
_diffrn_reflns_limit_l_max 18
_diffrn_reflns_limit_l_min -18
_diffrn_reflns_number 50262
_diffrn_reflns_theta_full 24.00
_diffrn_reflns_theta_max 24.00
_diffrn_reflns_theta_min 1.37
_exptl_absorpt_coefficient_mu 2.756
_exptl_crystal_density_diffrn 2.142
_exptl_crystal_density_method 'not measured'
_exptl_crystal_F_000 2800
_refine_diff_density_max 3.485
_refine_diff_density_min -3.191
_refine_diff_density_rms 0.200
_refine_ls_extinction_method none
_refine_ls_goodness_of_fit_ref 1.082
_refine_ls_hydrogen_treatment mixed
_refine_ls_matrix_type full
_refine_ls_number_parameters 625
_refine_ls_number_reflns 6999
_refine_ls_number_restraints 26
_refine_ls_restrained_S_all 1.081
_refine_ls_R_factor_all 0.0881
_refine_ls_R_factor_gt 0.0770
_refine_ls_shift/su_max 0.037
_refine_ls_shift/su_mean 0.003
_refine_ls_structure_factor_coef Fsqd
_refine_ls_weighting_details 'calc w=1/[\s^2^(Fo^2^)+(0.1482P)^2^+29.5119P] where P=(Fo^2^+2Fc^2^)/3'
_refine_ls_weighting_scheme calc
_refine_ls_wR_factor_gt 0.2134
_refine_ls_wR_factor_ref 0.2240
_reflns_number_gt 5853
_reflns_number_total 6999
_reflns_threshold_expression >2sigma(I)
_cod_data_source_file b517694h.txt
_cod_data_source_block c:\dokume~1\perfluor\desktop\chemco~1\lu\abeslu
_cod_database_code 7007114

loop_
_symmetry_equiv_pos_as_xyz
'x, y, z'
'-x, y, -z+1/2'
'-x, -y, -z'
'x, -y, z-1/2'

loop_
_atom_site_label
_atom_site_type_symbol
_atom_site_fract_x
_atom_site_fract_y
_atom_site_fract_z
_atom_site_U_iso_or_equiv
_atom_site_adp_type
_atom_site_occupancy
_atom_site_symmetry_multiplicity
_atom_site_calc_flag
_atom_site_refinement_flags
_atom_site_disorder_assembly
_atom_site_disorder_group
Lu1 Lu -0.5000 0.32883(4) 0.2500 0.0385(2) Uani 1 2 d S . .
N1 N -0.6679(6) 0.5007(9) 0.1822(8) 0.070(3) Uani 1 1 d . . .
S11 S -0.63797(17) 0.4635(2) 0.2819(2) 0.0607(8) Uani 1 1 d . . .
S12 S -0.63526(16) 0.47918(19) 0.1124(2) 0.0505(7) Uani 1 1 d . . .
O11 O -0.5829(4) 0.3939(6) 0.3001(5) 0.0523(18) Uani 1 1 d . . .
O12 O -0.5680(4) 0.4296(5) 0.1466(5) 0.0455(16) Uani 1 1 d . . .
O13 O -0.6385(5) 0.5543(6) 0.0578(6) 0.064(2) Uani 1 1 d . . .
O14 O -0.6953(5) 0.4450(9) 0.3114(7) 0.087(3) Uani 1 1 d . . .
C11 C -0.5877(8) 0.5567(10) 0.3456(9) 0.070(4) Uani 1 1 d . . .
C12 C -0.6991(7) 0.3966(10) 0.0410(10) 0.067(4) Uani 1 1 d . . .
F11 F -0.5374(6) 0.5827(5) 0.3180(7) 0.082(2) Uani 1 1 d . . .
F12 F -0.6317(6) 0.6283(7) 0.3374(6) 0.100(3) Uani 1 1 d . . .
F13 F -0.5572(6) 0.5368(6) 0.4313(5) 0.083(2) Uani 1 1 d . . .
F14 F -0.6763(5) 0.3690(6) -0.0216(5) 0.082(2) Uani 1 1 d . . .
F15 F -0.7040(5) 0.3280(6) 0.0876(6) 0.084(3) Uani 1 1 d . . .
F16 F -0.7637(4) 0.4330(7) 0.0022(6) 0.098(3) Uani 1 1 d . . .
N2 N -0.4049(8) 0.1831(9) 0.1240(8) 0.077(4) Uani 1 1 d . . .
S21 S -0.3719(2) 0.1797(2) 0.2287(3) 0.0690(10) Uani 1 1 d . . .
S22 S -0.47743(19) 0.2329(2) 0.0630(2) 0.0613(8) Uani 1 1 d . . .
O21 O -0.5200(4) 0.2657(5) 0.1122(5) 0.0492(18) Uani 1 1 d . . .
O22 O -0.4167(4) 0.2182(5) 0.2725(6) 0.055(2) Uani 1 1 d . . .
O23 O -0.2986(5) 0.2032(8) 0.2613(8) 0.084(3) Uani 1 1 d . . .
O24 O -0.4683(6) 0.2875(7) -0.0035(7) 0.077(3) Uani 1 1 d . . .
C21 C -0.3749(11) 0.0603(10) 0.2542(14) 0.093(6) Uani 1 1 d . . .
C22 C -0.5343(9) 0.1396(11) -0.0024(11) 0.077(4) Uani 1 1 d . . .
F21 F -0.3412(7) 0.0488(7) 0.3395(8) 0.114(4) Uani 1 1 d . . .
F22 F -0.3375(8) 0.0137(7) 0.2145(10) 0.133(5) Uani 1 1 d . . .
F23 F -0.4403(6) 0.0310(6) 0.2233(9) 0.111(4) Uani 1 1 d . . .
F24 F -0.5508(5) 0.0858(5) 0.0566(6) 0.081(2) Uani 1 1 d . . .
F25 F -0.5012(7) 0.0962(7) -0.0437(7) 0.106(3) Uani 1 1 d . . .
F26 F -0.5950(6) 0.1756(6) -0.0630(7) 0.096(3) Uani 1 1 d . . .
Lu2 Lu -1.0000 0.19185(4) -0.2500 0.0414(2) Uani 1 2 d S . .
N3 N -0.8561(10) -0.0013(12) -0.2039(9) 0.116(7) Uani 1 1 d . . .
S31 S -0.8466(2) 0.0582(3) -0.1264(2) 0.0748(10) Uani 1 1 d . . .
S32 S -0.9222(3) -0.0075(3) -0.2962(3) 0.0848(12) Uani 1 1 d . . .
O31 O -0.8930(6) 0.1359(8) -0.1492(8) 0.094(4) Uani 1 1 d . . .
O32 O -0.9663(6) 0.0758(10) -0.3150(8) 0.109(5) Uani 1 1 d . . .
O33 O -0.9585(10) -0.0863(9) -0.3220(12) 0.128(5) Uani 1 1 d . . .
O34A O -0.8367(8) 0.0152(14) -0.0459(9) 0.140(7) Uani 1 1 d . . .
C31 C -0.8794(11) 0.0031(16) -0.3742(14) 0.104(4) Uani 1 1 d . . .
C32 C -0.7581(9) 0.1056(11) -0.1063(11) 0.104(4) Uani 1 1 d D . .
F31 F -0.8414(8) 0.0810(9) -0.3605(9) 0.127(4) Uani 1 1 d . . .
F32 F -0.8351(6) -0.0661(10) -0.3605(7) 0.133(5) Uani 1 1 d . . .
F33 F -0.9298(7) -0.0067(13) -0.4544(7) 0.161(7) Uani 1 1 d . . .
F34 F -0.7594(6) 0.1470(10) -0.1822(10) 0.129(4) Uani 1 1 d . . .
F35 F -0.7412(7) 0.1597(11) -0.0363(11) 0.168(7) Uani 1 1 d D . .
F36 F -0.7096(6) 0.0405(10) -0.0841(10) 0.148(5) Uani 1 1 d D . .
N4 N -1.0415(9) 0.3672(9) -0.0905(5) 0.122(7) Uani 1 1 d D . .
S41A S -1.1062(4) 0.3207(5) -0.1557(5) 0.0686(10) Uani 0.529(6) 1 d P . .
S42A S -0.9571(4) 0.3568(5) -0.0722(5) 0.0686(10) Uani 0.529(6) 1 d PD . .
O41A O -1.0887(10) 0.2567(14) -0.2114(13) 0.074(3) Uani 0.529(6) 1 d P . .
O42A O -1.1542(13) 0.2955(15) -0.1207(18) 0.092(4) Uani 0.529(6) 1 d P . .
O43A O -1.0489(10) 0.3082(13) -0.3561(13) 0.074(3) Uani 0.529(6) 1 d P . .
O44A O -0.9133(12) 0.4344(11) -0.049(2) 0.092(4) Uani 0.529(6) 1 d PD . .
C41A C -1.137(3) 0.418(7) -0.216(3) 0.18(2) Uani 0.529(6) 1 d P . .
C42A C -0.9379(12) 0.249(3) 0.023(2) 0.18(2) Uani 0.529(6) 1 d PD . .
F41A F -1.1566(16) 0.486(2) -0.177(2) 0.125(3) Uani 0.529(6) 1 d P . .
F42A F -1.2056(14) 0.386(2) -0.2999(17) 0.125(3) Uani 0.529(6) 1 d P . .
F43A F -1.0993(15) 0.4509(19) -0.2534(16) 0.125(3) Uani 0.529(6) 1 d P . .
F44A F -1.0019(12) 0.2380(18) 0.0262(15) 0.125(3) Uani 0.529(6) 1 d PD . .
F45A F -0.9123(15) 0.3267(18) 0.0930(16) 0.125(3) Uani 0.529(6) 1 d P . .
F46A F -0.8545(13) 0.2625(19) 0.0379(14) 0.125(3) Uani 0.529(6) 1 d P . .
S41B S -1.0728(4) 0.3831(5) -0.1947(5) 0.0686(10) Uani 0.47 1 d PD . .
S42B S -0.9964(4) 0.2810(5) -0.0468(5) 0.0686(10) Uani 0.47 1 d PD . .
O41B O -1.0790(12) 0.3069(10) -0.2523(13) 0.074(3) Uani 0.47 1 d PD . .
O42B O -1.0563(15) 0.4725(8) -0.209(2) 0.092(4) Uani 0.47 1 d PD . .
O43B O -1.0318(12) 0.2422(15) -0.3919(14) 0.074(3) Uani 0.47 1 d P . .
O44B O -0.9553(12) 0.2064(12) -0.0007(17) 0.092(4) Uani 0.47 1 d PD . .
C41B C -1.1701(8) 0.385(7) -0.228(4) 0.18(2) Uani 0.47 1 d PD . .
C42B C -0.9318(15) 0.379(2) 0.0138(19) 0.18(2) Uani 0.47 1 d PD . .
F41B F -1.1785(18) 0.453(2) -0.175(2) 0.125(3) Uani 0.47 1 d P . .
F42B F -1.1774(17) 0.430(2) -0.3015(19) 0.125(3) Uani 0.47 1 d P . .
F43B F -1.1877(16) 0.297(2) -0.2053(18) 0.125(3) Uani 0.47 1 d P . .
F44B F -0.9334(17) 0.4400(19) -0.046(2) 0.125(3) Uani 0.47 1 d PD . .
F45B F -0.8715(14) 0.335(2) 0.0572(17) 0.125(3) Uani 0.47 1 d PD . .
F46B F -0.9558(15) 0.416(2) 0.0610(16) 0.125(3) Uani 0.47 1 d P . .
N5 N -0.7988(9) -0.2694(11) -0.0758(17) 0.163(11) Uani 1 1 d D . .
C50 C -0.8665(17) -0.2203(19) -0.094(3) 0.26(3) Uani 1 1 d D . .
C51 C -0.9295(18) -0.278(3) -0.150(3) 0.31(4) Uani 1 1 d D . .
C52 C -0.8941(18) -0.373(3) -0.122(4) 0.52(9) Uani 1 1 d D . .
C53 C -0.8155(15) -0.3641(16) -0.058(3) 0.188(17) Uani 1 1 d D . .
C55 C -0.7295(18) -0.217(4) -0.042(2) 1.0(2) Uani 1 1 d D . .
C56 C -0.7108(14) -0.2392(15) 0.0534(19) 0.141(10) Uani 1 1 d D . .
C57 C -0.6456(18) -0.178(2) 0.093(3) 0.26(3) Uani 1 1 d D . .
C58 C -0.615(2) -0.1949(19) 0.198(3) 0.172(14) Uani 1 1 d . . .
C54 C -0.819(2) -0.276(4) -0.193(2) 0.29(3) Uani 1 1 d D . .

loop_
_atom_site_aniso_label
_atom_site_aniso_U_11
_atom_site_aniso_U_22
_atom_site_aniso_U_33
_atom_site_aniso_U_23
_atom_site_aniso_U_13
_atom_site_aniso_U_12
Lu1 0.0384(4) 0.0297(3) 0.0440(4) 0.000 0.0124(3) 0.000
N1 0.062(7) 0.087(8) 0.061(6) 0.013(6) 0.024(5) 0.035(6)
S11 0.0536(17) 0.072(2) 0.0638(19) 0.0112(15) 0.0309(15) 0.0177(15)
S12 0.0490(15) 0.0454(15) 0.0531(16) 0.0076(12) 0.0158(13) 0.0100(12)
O11 0.046(4) 0.059(5) 0.059(5) 0.005(4) 0.028(4) 0.009(4)
O12 0.051(4) 0.036(4) 0.052(4) 0.003(3) 0.022(3) 0.005(3)
O13 0.073(6) 0.051(5) 0.062(5) 0.016(4) 0.021(4) 0.018(4)
O14 0.062(6) 0.132(10) 0.083(7) 0.025(7) 0.045(5) 0.038(6)
C11 0.080(9) 0.072(9) 0.060(8) -0.002(7) 0.029(7) 0.022(7)
C12 0.058(8) 0.068(8) 0.068(8) 0.020(7) 0.016(7) 0.001(6)
F11 0.108(7) 0.048(4) 0.097(6) -0.004(4) 0.049(6) 0.011(4)
F12 0.135(8) 0.085(6) 0.090(6) -0.003(5) 0.055(6) 0.056(6)
F13 0.117(7) 0.072(5) 0.059(5) -0.003(4) 0.032(5) 0.011(5)
F14 0.087(6) 0.086(6) 0.060(5) -0.008(4) 0.016(4) -0.019(5)
F15 0.071(5) 0.084(6) 0.076(5) 0.021(4) 0.008(4) -0.023(4)
F16 0.048(4) 0.124(8) 0.092(6) 0.038(6) -0.003(4) -0.001(5)
N2 0.079(8) 0.081(8) 0.057(7) -0.007(6) 0.013(6) 0.030(6)
S21 0.069(2) 0.0544(18) 0.075(2) -0.0046(15) 0.0186(18) 0.0203(15)
S22 0.071(2) 0.0465(16) 0.0635(19) -0.0067(14) 0.0231(16) 0.0002(14)
O21 0.053(4) 0.043(4) 0.046(4) -0.008(3) 0.014(3) 0.006(3)
O22 0.045(4) 0.048(4) 0.061(5) -0.007(4) 0.010(4) 0.009(4)
O23 0.052(6) 0.092(7) 0.104(8) -0.003(6) 0.029(6) 0.018(5)
O24 0.107(8) 0.063(6) 0.071(6) 0.012(5) 0.047(6) 0.007(5)
C21 0.100(13) 0.047(8) 0.114(15) -0.013(9) 0.023(11) 0.021(9)
C22 0.074(9) 0.069(9) 0.072(9) -0.027(8) 0.010(8) 0.004(8)
F21 0.136(9) 0.074(6) 0.105(8) 0.025(5) 0.018(7) 0.057(6)
F22 0.149(10) 0.075(7) 0.174(12) -0.009(7) 0.061(9) 0.053(7)
F23 0.102(8) 0.055(5) 0.142(9) -0.002(5) 0.010(7) 0.004(5)
F24 0.096(6) 0.047(4) 0.090(6) -0.003(4) 0.026(5) -0.011(4)
F25 0.142(9) 0.082(6) 0.088(6) -0.039(5) 0.040(6) 0.000(6)
F26 0.100(7) 0.085(6) 0.071(6) -0.020(4) 0.000(5) -0.004(5)
Lu2 0.0367(4) 0.0493(4) 0.0420(4) 0.000 0.0195(3) 0.000
N3 0.156(15) 0.127(13) 0.059(8) -0.002(8) 0.035(9) 0.087(12)
S31 0.073(2) 0.086(3) 0.0582(19) -0.0040(17) 0.0184(17) 0.0192(19)
S32 0.091(3) 0.080(3) 0.097(3) -0.020(2) 0.052(2) -0.005(2)
O31 0.075(7) 0.096(8) 0.089(7) -0.029(6) 0.006(6) 0.032(6)
O32 0.078(7) 0.136(11) 0.092(8) -0.056(8) 0.012(6) 0.033(7)
O33 0.161(14) 0.082(9) 0.164(14) -0.047(9) 0.088(12) -0.031(9)
O34A 0.112(10) 0.228(19) 0.073(8) 0.067(10) 0.029(7) 0.015(11)
C31 0.084(8) 0.119(11) 0.098(10) -0.026(9) 0.022(8) 0.019(8)
C32 0.084(8) 0.119(11) 0.098(10) -0.026(9) 0.022(8) 0.019(8)
F31 0.183(12) 0.119(9) 0.131(10) 0.004(8) 0.117(10) -0.010(9)
F32 0.116(8) 0.168(12) 0.096(7) -0.026(7) 0.023(6) 0.082(8)
F33 0.118(9) 0.277(19) 0.053(5) -0.038(8) -0.003(6) 0.091(11)
F34 0.090(7) 0.148(11) 0.156(12) 0.021(9) 0.056(8) -0.003(7)
F35 0.093(9) 0.156(13) 0.199(16) -0.068(12) -0.003(9) -0.007(8)
F36 0.079(7) 0.161(12) 0.174(13) -0.016(10) 0.017(8) 0.039(8)
N4 0.107(12) 0.159(17) 0.096(11) -0.037(11) 0.035(10) 0.053(12)
S41A 0.068(2) 0.074(2) 0.078(2) -0.0066(17) 0.0436(19) 0.0099(17)
S42A 0.068(2) 0.074(2) 0.078(2) -0.0066(17) 0.0436(19) 0.0099(17)
O41A 0.069(6) 0.076(7) 0.073(7) 0.004(5) 0.024(5) 0.002(5)
O42A 0.088(8) 0.086(8) 0.116(10) -0.003(7) 0.057(8) -0.004(6)
O43A 0.069(6) 0.076(7) 0.073(7) 0.004(5) 0.024(5) 0.002(5)
O44A 0.088(8) 0.086(8) 0.116(10) -0.003(7) 0.057(8) -0.004(6)
C41A 0.19(3) 0.28(5) 0.037(10) -0.007(15) 0.023(16) 0.18(4)
C42A 0.19(3) 0.28(5) 0.037(10) -0.007(15) 0.023(16) 0.18(4)
F41A 0.121(6) 0.150(8) 0.090(4) -0.019(5) 0.026(4) 0.031(5)
F42A 0.121(6) 0.150(8) 0.090(4) -0.019(5) 0.026(4) 0.031(5)
F43A 0.121(6) 0.150(8) 0.090(4) -0.019(5) 0.026(4) 0.031(5)
F44A 0.121(6) 0.150(8) 0.090(4) -0.019(5) 0.026(4) 0.031(5)
F45A 0.121(6) 0.150(8) 0.090(4) -0.019(5) 0.026(4) 0.031(5)
F46A 0.121(6) 0.150(8) 0.090(4) -0.019(5) 0.026(4) 0.031(5)
S41B 0.068(2) 0.074(2) 0.078(2) -0.0066(17) 0.0436(19) 0.0099(17)
S42B 0.068(2) 0.074(2) 0.078(2) -0.0066(17) 0.0436(19) 0.0099(17)
O41B 0.069(6) 0.076(7) 0.073(7) 0.004(5) 0.024(5) 0.002(5)
O42B 0.088(8) 0.086(8) 0.116(10) -0.003(7) 0.057(8) -0.004(6)
O43B 0.069(6) 0.076(7) 0.073(7) 0.004(5) 0.024(5) 0.002(5)
O44B 0.088(8) 0.086(8) 0.116(10) -0.003(7) 0.057(8) -0.004(6)
C41B 0.19(3) 0.28(5) 0.037(10) -0.007(15) 0.023(16) 0.18(4)
C42B 0.19(3) 0.28(5) 0.037(10) -0.007(15) 0.023(16) 0.18(4)
F41B 0.121(6) 0.150(8) 0.090(4) -0.019(5) 0.026(4) 0.031(5)
F42B 0.121(6) 0.150(8) 0.090(4) -0.019(5) 0.026(4) 0.031(5)
F43B 0.121(6) 0.150(8) 0.090(4) -0.019(5) 0.026(4) 0.031(5)
F44B 0.121(6) 0.150(8) 0.090(4) -0.019(5) 0.026(4) 0.031(5)
F45B 0.121(6) 0.150(8) 0.090(4) -0.019(5) 0.026(4) 0.031(5)
F46B 0.121(6) 0.150(8) 0.090(4) -0.019(5) 0.026(4) 0.031(5)
N5 0.122(15) 0.123(15) 0.29(3) 0.095(18) 0.129(19) 0.088(13)
C50 0.22(4) 0.18(3) 0.51(9) 0.20(5) 0.26(5) 0.15(3)
C51 0.22(5) 0.48(11) 0.27(6) 0.11(7) 0.15(5) 0.13(6)
C52 0.39(10) 0.38(10) 0.9(2) -0.41(13) 0.41(14) -0.08(8)
C53 0.108(19) 0.13(2) 0.28(4) 0.06(3) 0.03(2) -0.021(17)
C55 0.51(13) 1.4(3) 1.5(4) 1.2(3) 0.8(2) 0.7(2)
C56 0.15(2) 0.076(13) 0.21(3) 0.033(16) 0.09(2) 0.021(14)
C57 0.39(8) 0.10(2) 0.48(10) -0.02(4) 0.37(8) 0.00(3)
C58 0.26(4) 0.101(19) 0.16(3) 0.006(18) 0.08(3) 0.00(2)
C54 0.28(5) 0.43(8) 0.26(5) 0.16(5) 0.22(5) 0.22(6)

loop_
_atom_type_symbol
_atom_type_description
_atom_type_scat_dispersion_real
_atom_type_scat_dispersion_imag
_atom_type_scat_source
C C 0.0033 0.0016 'International Tables Vol C Tables 4.2.6.8 and 6.1.1.4'
H H 0.0000 0.0000 'International Tables Vol C Tables 4.2.6.8 and 6.1.1.4'
N N 0.0061 0.0033 'International Tables Vol C Tables 4.2.6.8 and 6.1.1.4'
O O 0.0106 0.0060 'International Tables Vol C Tables 4.2.6.8 and 6.1.1.4'
F F 0.0171 0.0103 'International Tables Vol C Tables 4.2.6.8 and 6.1.1.4'
S S 0.1246 0.1234 'International Tables Vol C Tables 4.2.6.8 and 6.1.1.4'
Lu Lu -0.4720 5.8584 'International Tables Vol C Tables 4.2.6.8 and 6.1.1.4'

loop_
_geom_angle_atom_site_label_1
_geom_angle_atom_site_label_2
_geom_angle_atom_site_label_3
_geom_angle
_geom_angle_site_symmetry_1
_geom_angle_site_symmetry_3
_geom_angle_publ_flag
O12 Lu1 O12 97.1(4) 2_455 . ?
O12 Lu1 O22 142.3(3) 2_455 2_455 ?
O12 Lu1 O22 99.6(3) . 2_455 ?
O12 Lu1 O22 99.6(3) 2_455 . ?
O12 Lu1 O22 142.3(3) . . ?
O22 Lu1 O22 87.3(4) 2_455 . ?
O12 Lu1 O21 144.1(3) 2_455 . ?
O12 Lu1 O21 74.2(3) . . ?
O22 Lu1 O21 73.4(3) 2_455 . ?
O22 Lu1 O21 72.4(3) . . ?
O12 Lu1 O21 74.2(3) 2_455 2_455 ?
O12 Lu1 O21 144.1(3) . 2_455 ?
O22 Lu1 O21 72.4(3) 2_455 2_455 ?
O22 Lu1 O21 73.4(3) . 2_455 ?
O21 Lu1 O21 132.0(4) . 2_455 ?
O12 Lu1 O11 77.0(3) 2_455 . ?
O12 Lu1 O11 71.1(3) . . ?
O22 Lu1 O11 76.8(3) 2_455 . ?
O22 Lu1 O11 145.8(3) . . ?
O21 Lu1 O11 129.0(3) . . ?
O21 Lu1 O11 73.0(3) 2_455 . ?
O12 Lu1 O11 71.1(3) 2_455 2_455 ?
O12 Lu1 O11 77.0(3) . 2_455 ?
O22 Lu1 O11 145.8(3) 2_455 2_455 ?
O22 Lu1 O11 76.8(3) . 2_455 ?
O21 Lu1 O11 73.0(3) . 2_455 ?
O21 Lu1 O11 129.0(3) 2_455 2_455 ?
O11 Lu1 O11 131.0(4) . 2_455 ?
S12 N1 S11 124.9(7) . . ?
O14 S11 O11 116.3(6) . . ?
O14 S11 N1 111.8(6) . . ?
O11 S11 N1 114.0(5) . . ?
O14 S11 C11 107.6(7) . . ?
O11 S11 C11 102.7(6) . . ?
N1 S11 C11 102.7(7) . . ?
O13 S12 O12 116.7(5) . . ?
O13 S12 N1 111.5(6) . . ?
O12 S12 N1 115.3(5) . . ?
O13 S12 C12 106.7(6) . . ?
O12 S12 C12 102.7(6) . . ?
N1 S12 C12 101.9(7) . . ?
S11 O11 Lu1 144.5(5) . . ?
S12 O12 Lu1 145.4(5) . . ?
F13 C11 F11 108.9(13) . . ?
F13 C11 F12 107.2(11) . . ?
F11 C11 F12 107.3(13) . . ?
F13 C11 S11 111.1(11) . . ?
F11 C11 S11 111.6(9) . . ?
F12 C11 S11 110.6(11) . . ?
F15 C12 F16 108.2(12) . . ?
F15 C12 F14 109.2(13) . . ?
F16 C12 F14 109.5(12) . . ?
F15 C12 S12 110.9(10) . . ?
F16 C12 S12 110.1(11) . . ?
F14 C12 S12 108.8(9) . . ?
S21 N2 S22 125.9(8) . . ?
O23 S21 O22 118.6(6) . . ?
O23 S21 N2 109.7(8) . . ?
O22 S21 N2 115.7(6) . . ?
O23 S21 C21 106.3(8) . . ?
O22 S21 C21 100.7(8) . . ?
N2 S21 C21 103.8(8) . . ?
O24 S22 O21 120.2(6) . . ?
O24 S22 N2 112.2(8) . . ?
O21 S22 N2 114.1(6) . . ?
O24 S22 C22 103.3(8) . . ?
O21 S22 C22 101.5(6) . . ?
N2 S22 C22 102.6(7) . . ?
S22 O21 Lu1 138.2(5) . . ?
S21 O22 Lu1 139.5(6) . . ?
F23 C21 F21 113.6(19) . . ?
F23 C21 F22 108.4(15) . . ?
F21 C21 F22 106.5(15) . . ?
F23 C21 S21 111.2(12) . . ?
F21 C21 S21 108.7(12) . . ?
F22 C21 S21 108.3(15) . . ?
F25 C22 F26 109.2(13) . . ?
F25 C22 F24 112.5(13) . . ?
F26 C22 F24 109.8(14) . . ?
F25 C22 S22 110.2(12) . . ?
F26 C22 S22 107.6(10) . . ?
F24 C22 S22 107.5(10) . . ?
O43B Lu2 O43B 141.3(12) 2_354 . ?
O43B Lu2 O32 78.2(7) 2_354 2_354 ?
O43B Lu2 O32 135.3(6) . 2_354 ?
O43B Lu2 O32 135.3(6) 2_354 . ?
O43B Lu2 O32 78.2(7) . . ?
O32 Lu2 O32 80.5(9) 2_354 . ?
O43B Lu2 O31 131.1(6) 2_354 2_354 ?
O43B Lu2 O31 65.4(6) . 2_354 ?
O32 Lu2 O31 71.6(4) 2_354 2_354 ?
O32 Lu2 O31 76.2(5) . 2_354 ?
O43B Lu2 O31 65.4(6) 2_354 . ?
O43B Lu2 O31 131.1(6) . . ?
O32 Lu2 O31 76.2(5) 2_354 . ?
O32 Lu2 O31 71.6(4) . . ?
O31 Lu2 O31 137.4(6) 2_354 . ?
O43B Lu2 O41A 61.8(7) 2_354 . ?
O43B Lu2 O41A 101.4(7) . . ?
O32 Lu2 O41A 77.7(6) 2_354 . ?
O32 Lu2 O41A 147.8(6) . . ?
O31 Lu2 O41A 74.7(6) 2_354 . ?
O31 Lu2 O41A 124.5(6) . . ?
O43B Lu2 O41A 101.4(7) 2_354 2_354 ?
O43B Lu2 O41A 61.8(7) . 2_354 ?
O32 Lu2 O41A 147.8(6) 2_354 2_354 ?
O32 Lu2 O41A 77.7(6) . 2_354 ?
O31 Lu2 O41A 124.5(6) 2_354 2_354 ?
O31 Lu2 O41A 74.7(6) . 2_354 ?
O41A Lu2 O41A 130.9(10) . 2_354 ?
O43B Lu2 O41B 72.0(7) 2_354 . ?
O43B Lu2 O41B 79.8(8) . . ?
O32 Lu2 O41B 103.8(7) 2_354 . ?
O32 Lu2 O41B 152.0(5) . . ?
O31 Lu2 O41B 79.0(6) 2_354 . ?
O31 Lu2 O41B 136.4(5) . . ?
O41A Lu2 O41B 26.5(7) . . ?
O41A Lu2 O41B 106.5(8) 2_354 . ?
O43B Lu2 O41B 79.8(8) 2_354 2_354 ?
O43B Lu2 O41B 72.0(7) . 2_354 ?
O32 Lu2 O41B 152.0(5) 2_354 2_354 ?
O32 Lu2 O41B 103.8(7) . 2_354 ?
O31 Lu2 O41B 136.4(5) 2_354 2_354 ?
O31 Lu2 O41B 79.0(6) . 2_354 ?
O41A Lu2 O41B 106.5(8) . 2_354 ?
O41A Lu2 O41B 26.5(7) 2_354 2_354 ?
O41B Lu2 O41B 85.4(11) . 2_354 ?
O43B Lu2 O43A 111.6(8) 2_354 . ?
O43B Lu2 O43A 31.4(7) . . ?
O32 Lu2 O43A 141.4(6) 2_354 . ?
O32 Lu2 O43A 109.5(6) . . ?
O31 Lu2 O43A 75.0(5) 2_354 . ?
O31 Lu2 O43A 142.3(6) . . ?
O41A Lu2 O43A 75.4(7) . . ?
O41A Lu2 O43A 69.2(7) 2_354 . ?
O41B Lu2 O43A 50.5(7) . . ?
O41B Lu2 O43A 63.9(6) 2_354 . ?
O43B Lu2 O43A 31.4(7) 2_354 2_354 ?
O43B Lu2 O43A 111.6(8) . 2_354 ?
O32 Lu2 O43A 109.5(6) 2_354 2_354 ?
O32 Lu2 O43A 141.4(6) . 2_354 ?
O31 Lu2 O43A 142.3(6) 2_354 2_354 ?
O31 Lu2 O43A 75.0(5) . 2_354 ?
O41A Lu2 O43A 69.2(7) . 2_354 ?
O41A Lu2 O43A 75.4(7) 2_354 2_354 ?
O41B Lu2 O43A 63.9(6) . 2_354 ?
O41B Lu2 O43A 50.5(7) 2_354 2_354 ?
O43A Lu2 O43A 86.0(10) . 2_354 ?
S31 N3 S32 128.4(9) . . ?
O34A S31 O31 116.6(10) . . ?
O34A S31 N3 116.1(11) . . ?
O31 S31 N3 114.0(7) . . ?
O34A S31 C32 103.9(9) . . ?
O31 S31 C32 103.1(7) . . ?
N3 S31 C32 99.9(10) . . ?
O33 S32 O32 116.8(10) . . ?
O33 S32 N3 119.9(12) . . ?
O32 S32 N3 111.2(7) . . ?
O33 S32 C31 102.0(10) . . ?
O32 S32 C31 101.3(10) . . ?
N3 S32 C31 101.9(9) . . ?
S31 O31 Lu2 144.0(7) . . ?
S32 O32 Lu2 143.8(8) . . ?
F33 C31 F32 106.8(16) . . ?
F33 C31 F31 115(2) . . ?
F32 C31 F31 109.7(17) . . ?
F33 C31 S32 106.9(15) . . ?
F32 C31 S32 107.0(17) . . ?
F31 C31 S32 110.9(13) . . ?
F36 C32 F35 107.4(14) . . ?
F36 C32 F34 109.0(16) . . ?
F35 C32 F34 114.0(18) . . ?
F36 C32 S31 109.4(14) . . ?
F35 C32 S31 107.0(14) . . ?
F34 C32 S31 110.0(10) . . ?
S41A N4 S42B 97.5(10) . . ?
S41A N4 S41B 55.7(6) . . ?
S42B N4 S41B 121.6(7) . . ?
S41A N4 S42A 130.6(7) . . ?
S42B N4 S42A 57.1(6) . . ?
S41B N4 S42A 99.2(9) . . ?
O42A S41A S41B 154.5(12) . . ?
O42A S41A O41A 118.0(14) . . ?
S41B S41A O41A 83.0(9) . . ?
O42A S41A N4 113.7(13) . . ?
S41B S41A N4 65.2(6) . . ?
O41A S41A N4 113.0(10) . . ?
O42A S41A F43B 51.0(14) . . ?
S41B S41A F43B 120.2(14) . . ?
O41A S41A F43B 89.5(13) . . ?
N4 S41A F43B 157.5(12) . . ?
O42A S41A C41B 88(2) . . ?
S41B S41A C41B 71(2) . . ?
O41A S41A C41B 105(2) . . ?
N4 S41A C41B 117(3) . . ?
F43B S41A C41B 53(3) . . ?
O42A S41A C41A 108(3) . . ?
S41B S41A C41A 48(3) . . ?
O41A S41A C41A 108.9(19) . . ?
N4 S41A C41A 92(3) . . ?
F43B S41A C41A 80(3) . . ?
C41B S41A C41A 26(4) . . ?
O42A S41A O41B 144.8(13) . . ?
S41B S41A O41B 49.8(5) . . ?
O41A S41A O41B 34.8(9) . . ?
N4 S41A O41B 100.6(9) . . ?
F43B S41A O41B 98.0(13) . . ?
C41B S41A O41B 83(2) . . ?
C41A S41A O41B 77(2) . . ?
O42A S41A S42B 103.7(12) . . ?
S41B S41A S42B 91.7(5) . . ?
O41A S41A S42B 85.1(8) . . ?
N4 S41A S42B 42.6(3) . . ?
F43B S41A S42B 146.8(14) . . ?
C41B S41A S42B 159(3) . . ?
C41A S41A S42B 133(3) . . ?
O41B S41A S42B 96.1(8) . . ?
C42B S42A F44B 59.6(10) . . ?
C42B S42A O44A 65(2) . . ?
F44B S42A O44A 17.8(17) . . ?
C42B S42A O43A 150.4(14) . 2_354 ?
F44B S42A O43A 126.9(16) . 2_354 ?
O44A S42A O43A 113.2(14) . 2_354 ?
C42B S42A S42B 85.6(16) . . ?
F44B S42A S42B 139.4(14) . . ?
O44A S42A S42B 150.2(14) . . ?
O43A S42A S42B 93.7(10) 2_354 . ?
C42B S42A N4 96.5(13) . . ?
F44B S42A N4 100.9(14) . . ?
O44A S42A N4 118.3(12) . . ?
O43A S42A N4 108.8(10) 2_354 . ?
S42B S42A N4 60.0(5) . . ?
C42B S42A O43B 121.7(16) . 2_354 ?
F44B S42A O43B 166.3(16) . 2_354 ?
O44A S42A O43B 148.5(12) . 2_354 ?
O43A S42A O43B 44.3(10) 2_354 2_354 ?
S42B S42A O43B 51.0(8) . 2_354 ?
N4 S42A O43B 92.5(9) . 2_354 ?
C42B S42A F45B 35.0(9) . . ?
F44B S42A F45B 77.2(16) . . ?
O44A S42A F45B 71.5(16) . . ?
O43A S42A F45B 115.4(11) 2_354 . ?
S42B S42A F45B 85.8(10) . . ?
N4 S42A F45B 125.2(10) . . ?
O43B S42A F45B 97.1(11) 2_354 . ?
C42B S42A C42A 62.6(17) . . ?
F44B S42A C42A 121.3(17) . . ?
O44A S42A C42A 119.8(16) . . ?
O43A S42A C42A 99.2(13) 2_354 . ?
S42B S42A C42A 38.9(8) . . ?
N4 S42A C42A 94.7(8) . . ?
O43B S42A C42A 59.3(12) 2_354 . ?
F45B S42A C42A 48.6(12) . . ?
C42B S42A S41B 132.2(11) . . ?
F44B S42A S41B 102.7(14) . . ?
O44A S42A S41B 112.8(13) . . ?
O43A S42A S41B 77.0(9) 2_354 . ?
S42B S42A S41B 84.7(5) . . ?
N4 S42A S41B 39.7(3) . . ?
O43B S42A S41B 86.0(8) 2_354 . ?
F45B S42A S41B 164.9(9) . . ?
C42A S42A S41B 123.5(8) . . ?
O41B O41A S41A 94.4(16) . . ?
O41B O41A S41B 48.4(9) . . ?
S41A O41A S41B 48.1(7) . . ?
O41B O41A Lu2 77.0(15) . . ?
S41A O41A Lu2 147.4(12) . . ?
S41B O41A Lu2 110.0(9) . . ?
F43B O42A S41A 73(2) . . ?
O43B O43A S42A 83.8(16) . 2_354 ?
O43B O43A S42B 40.6(12) . 2_354 ?
S42A O43A S42B 45.1(7) 2_354 2_354 ?
O43B O43A Lu2 69.7(13) . . ?
S42A O43A Lu2 145.8(13) 2_354 . ?
S42B O43A Lu2 102.8(8) 2_354 . ?
S42A O44A C42B 54.7(15) . . ?
C41B C41A F43A 138(9) . . ?
C41B C41A F42B 73(8) . . ?
F43A C41A F42B 71(4) . . ?
C41B C41A S41B 119(10) . . ?
F43A C41A S41B 63(3) . . ?
F42B C41A S41B 117(5) . . ?
C41B C41A F41A 103(9) . . ?
F43A C41A F41A 106(8) . . ?
F42B C41A F41A 103(5) . . ?
S41B C41A F41A 128(5) . . ?
C41B C41A F41B 75(8) . . ?
F43A C41A F41B 134(8) . . ?
F42B C41A F41B 103(4) . . ?
S41B C41A F41B 139(4) . . ?
F41A C41A F41B 29(2) . . ?
C41B C41A F42A 40(7) . . ?
F43A C41A F42A 101(4) . . ?
F42B C41A F42A 33(2) . . ?
S41B C41A F42A 123(4) . . ?
F41A C41A F42A 108(4) . . ?
F41B C41A F42A 93(4) . . ?
C41B C41A S41A 73(10) . . ?
F43A C41A S41A 117(4) . . ?
F42B C41A S41A 131(6) . . ?
S41B C41A S41A 55(3) . . ?
F41A C41A S41A 119(5) . . ?
F41B C41A S41A 102(6) . . ?
F42A C41A S41A 104(6) . . ?
C41B C41A O42B 164(9) . . ?
F43A C41A O42B 30(3) . . ?
F42B C41A O42B 100(6) . . ?
S41B C41A O42B 51(3) . . ?
F41A C41A O42B 93(6) . . ?
F41B C41A O42B 121(6) . . ?
F42A C41A O42B 131(5) . . ?
S41A C41A O42B 103(3) . . ?
O44B C42A F44A 69(3) . . ?
O44B C42A S42B 78(2) . . ?
F44A C42A S42B 62.4(15) . . ?
O44B C42A F45A 162(4) . . ?
F44A C42A F45A 97(2) . . ?
S42B C42A F45A 106(3) . . ?
O44B C42A F46A 115(3) . . ?
F44A C42A F46A 170(3) . . ?
S42B C42A F46A 126(3) . . ?
F45A C42A F46A 77(2) . . ?
O44B C42A F45B 155(3) . . ?
F44A C42A F45B 135(3) . . ?
S42B C42A F45B 108(3) . . ?
F45A C42A F45B 41.1(16) . . ?
F46A C42A F45B 41.6(14) . . ?
O44B C42A C42B 146(4) . . ?
F44A C42A C42B 103(3) . . ?
S42B C42A C42B 70(2) . . ?
F45A C42A C42B 46.3(18) . . ?
F46A C42A C42B 78(2) . . ?
F45B C42A C42B 41.1(11) . . ?
O44B C42A S42A 110(3) . . ?
F44A C42A S42A 103(2) . . ?
S42B C42A S42A 44.8(13) . . ?
F45A C42A S42A 84(2) . . ?
F46A C42A S42A 84.3(19) . . ?
F45B C42A S42A 65.8(17) . . ?
C42B C42A S42A 37.3(12) . . ?
F41B F41A C41A 77(7) . . ?
F41B F41A C41B 52(5) . . ?
C41A F41A C41B 27(5) . . ?
F42B F42A C41B 83(6) . . ?
F42B F42A C41A 57(5) . . ?
C41B F42A C41A 27(7) . . ?
O42B F43A C41A 108(4) . . ?
O42B F43A S41B 74.0(16) . . ?
C41A F43A S41B 60(3) . . ?
O42B F43A F42B 160(3) . . ?
C41A F43A F42B 57(3) . . ?
S41B F43A F42B 105(3) . . ?
O44B F44A C42A 34(2) . . ?
O44B F44A S42B 63.9(12) . . ?
C42A F44A S42B 60.1(17) . . ?
F45B F45A C42B 59.8(16) . . ?
F45B F45A C42A 79(2) . . ?
C42B F45A C42A 81(2) . . ?
F45B F45A F46B 99(3) . . ?
C42B F45A F46B 46.8(17) . . ?
C42A F45A F46B 114(2) . . ?
F45B F46A C42A 76(2) . . ?
C41A S41B F43A 56(4) . . ?
C41A S41B O42B 82(5) . . ?
F43A S41B O42B 39.8(14) . . ?
C41A S41B S41A 77(5) . . ?
F43A S41B S41A 132.5(15) . . ?
O42B S41B S41A 149.8(12) . . ?
C41A S41B O41B 108(3) . . ?
F43A S41B O41B 102.8(15) . . ?
O42B S41B O41B 127.0(16) . . ?
S41A S41B O41B 80.9(11) . . ?
C41A S41B N4 106(3) . . ?
F43A S41B N4 138.9(12) . . ?
O42B S41B N4 107.1(15) . . ?
S41A S41B N4 59.1(9) . . ?
O41B S41B N4 118.3(11) . . ?
C41A S41B C41B 22(7) . . ?
F43A S41B C41B 72(4) . . ?
O42B S41B C41B 103(4) . . ?
S41A S41B C41B 60(3) . . ?
O41B S41B C41B 91(3) . . ?
N4 S41B C41B 105(2) . . ?
C41A S41B O41A 105(5) . . ?
F43A S41B O41A 129.9(14) . . ?
O42B S41B O41A 160.5(14) . . ?
S41A S41B O41A 48.9(7) . . ?
O41B S41B O41A 33.6(10) . . ?
N4 S41B O41A 88.8(9) . . ?
C41B S41B O41A 83(3) . . ?
C41A S41B S42A 144(2) . . ?
F43A S41B S42A 133.3(14) . . ?
O42B S41B S42A 94.1(14) . . ?
S41A S41B S42A 90.0(5) . . ?
O41B S41B S42A 102.4(10) . . ?
N4 S41B S42A 41.0(7) . . ?
C41B S41B S42A 145(2) . . ?
O41A S41B S42A 90.6(7) . . ?
C42A S42B F44A 57.5(9) . . ?
C42A S42B O44B 32(2) . . ?
F44A S42B O44B 54.0(14) . . ?
C42A S42B O43B 89.4(15) . 2_354 ?
F44A S42B O43B 126.0(14) . 2_354 ?
O44B S42B O43B 75.1(14) . 2_354 ?
C42A S42B S42A 96.3(17) . . ?
F44A S42B S42A 142.7(12) . . ?
O44B S42B S42A 117.8(12) . . ?
O43B S42B S42A 73.9(10) 2_354 . ?
C42A S42B N4 145(2) . . ?
F44A S42B N4 122.3(12) . . ?
O44B S42B N4 175.3(13) . . ?
O43B S42B N4 109.3(11) 2_354 . ?
S42A S42B N4 62.9(8) . . ?
C42A S42B C42B 69(2) . . ?
F44A S42B C42B 100.2(14) . . ?
O44B S42B C42B 100.6(14) . . ?
O43B S42B C42B 106.3(13) 2_354 . ?
S42A S42B C42B 42.8(10) . . ?
N4 S42B C42B 76.8(9) . . ?
C42A S42B O43A 101.4(13) . 2_354 ?
F44A S42B O43A 155.8(12) . 2_354 ?
O44B S42B O43A 102.0(12) . 2_354 ?
O43B S42B O43A 34.4(10) 2_354 2_354 ?
S42A S42B O43A 41.2(6) . 2_354 ?
N4 S42B O43A 81.6(8) . 2_354 ?
C42B S42B O43A 80.6(11) . 2_354 ?
C42A S42B S41A 170.7(16) . . ?
F44A S42B S41A 113.4(10) . . ?
O44B S42B S41A 142.7(13) . . ?
O43B S42B S41A 95.4(10) 2_354 . ?
S42A S42B S41A 92.7(5) . . ?
N4 S42B S41A 39.9(7) . . ?
C42B S42B S41A 116.6(7) . . ?
O43A S42B S41A 86.9(6) 2_354 . ?
O41A O41B S41B 97.9(17) . . ?
O41A O41B S41A 50.8(14) . . ?
S41B O41B S41A 49.3(6) . . ?
O41A O41B Lu2 76.5(15) . . ?
S41B O41B Lu2 133.1(13) . . ?
S41A O41B Lu2 119.5(11) . . ?
F43A O42B S41B 66.2(18) . . ?
F43A O42B C41A 42(2) . . ?
S41B O42B C41A 47(3) . . ?
O43A O43B S42B 105.0(18) . 2_354 ?
O43A O43B O44B 138(2) . 2_354 ?
S42B O43B O44B 51.6(9) 2_354 2_354 ?
O43A O43B S42A 51.9(12) . 2_354 ?
S42B O43B S42A 55.0(8) 2_354 2_354 ?
O44B O43B S42A 90.9(13) 2_354 2_354 ?
O43A O43B Lu2 78.9(14) . . ?
S42B O43B Lu2 143.3(14) 2_354 . ?
O44B O43B Lu2 142.0(15) 2_354 . ?
S42A O43B Lu2 126.7(12) 2_354 . ?
C42A O44B F44A 77(2) . . ?
C42A O44B S42B 70(3) . . ?
F44A O44B S42B 62.1(13) . . ?
C42A O44B O43B 96(3) . 2_354 ?
F44A O44B O43B 113.0(14) . 2_354 ?
S42B O44B O43B 53.3(10) . 2_354 ?
C41A C41B F42A 113(10) . . ?
C41A C41B F42B 73(10) . . ?
F42A C41B F42B 41(3) . . ?
C41A C41B F41B 72(9) . . ?
F42A C41B F41B 118(7) . . ?
F42B C41B F41B 102(7) . . ?
C41A C41B F43B 140(10) . . ?
F42A C41B F43B 99(6) . . ?
F42B C41B F43B 137(5) . . ?
F41B C41B F43B 114(5) . . ?
C41A C41B S41A 80(9) . . ?
F42A C41B S41A 139(7) . . ?
F42B C41B S41A 135(3) . . ?
F41B C41B S41A 103(4) . . ?
F43B C41B S41A 60(4) . . ?
C41A C41B F41A 51(9) . . ?
F42A C41B F41A 115(7) . . ?
F42B C41B F41A 86(6) . . ?
F41B C41B F41A 23(2) . . ?
F43B C41B F41A 134(5) . . ?
S41A C41B F41A 104(3) . . ?
C41A C41B S41B 39(7) . . ?
F42A C41B S41B 119(4) . . ?
F42B C41B S41B 90(3) . . ?
F41B C41B S41B 102(3) . . ?
F43B C41B S41B 105(4) . . ?
S41A C41B S41B 48.3(10) . . ?
F41A C41B S41B 86(3) . . ?
F46B C42B S42A 135(2) . . ?
F46B C42B F45B 114(3) . . ?
S42A C42B F45B 110(2) . . ?
F46B C42B F44B 104(3) . . ?
S42A C42B F44B 60.6(18) . . ?
F45B C42B F44B 119(3) . . ?
F46B C42B O44A 117(3) . . ?
S42A C42B O44A 60.5(17) . . ?
F45B C42B O44A 103(2) . . ?
F44B C42B O44A 16.8(19) . . ?
F46B C42B F45A 73(2) . . ?
S42A C42B F45A 133(3) . . ?
F45B C42B F45A 51.3(18) . . ?
F44B C42B F45A 164(3) . . ?
O44A C42B F45A 152(2) . . ?
F46B C42B S42B 108(3) . . ?
S42A C42B S42B 51.5(12) . . ?
F45B C42B S42B 101(2) . . ?
F44B C42B S42B 109(2) . . ?
O44A C42B S42B 112(2) . . ?
F45A C42B S42B 87(2) . . ?
F46B C42B C42A 111(3) . . ?
S42A C42B C42A 80.1(18) . . ?
F45B C42B C42A 63(2) . . ?
F44B C42B C42A 139(3) . . ?
O44A C42B C42A 131(2) . . ?
F45A C42B C42A 52.4(16) . . ?
S42B C42B C42A 41.0(11) . . ?
F41A F41B C41A 73(7) . . ?
F41A F41B C41B 105(6) . . ?
C41A F41B C41B 33(6) . . ?
F42A F42B C41A 90(6) . . ?
F42A F42B C41B 56(4) . . ?
C41A F42B C41B 34(6) . . ?
F42A F42B F43A 135(4) . . ?
C41A F42B F43A 53(4) . . ?
C41B F42B F43A 85(2) . . ?
O42A F43B C41B 102(3) . . ?
O42A F43B S41A 56.0(15) . . ?
C41B F43B S41A 67(2) . . ?
C42B F44B S42A 59.8(18) . . ?
F45A F45B F46A 111(4) . . ?
F45A F45B C42B 69(2) . . ?
F46A F45B C42B 127(3) . . ?
F45A F45B C42A 60(2) . . ?
F46A F45B C42A 62(2) . . ?
C42B F45B C42A 76(2) . . ?
F45A F45B S42A 92.8(18) . . ?
F46A F45B S42A 94.7(18) . . ?
C42B F45B S42A 35.4(15) . . ?
C42A F45B S42A 65.6(14) . . ?
C42B F46B F45A 60(2) . . ?
C50 N5 C53 104.1(17) . . ?
C50 N5 C55 118(3) . . ?
C53 N5 C55 132(2) . . ?
C50 N5 C54 91(2) . . ?
C53 N5 C54 100(3) . . ?
C55 N5 C54 102.4(19) . . ?
N5 C50 C51 109(2) . . ?
C50 C51 C52 99(2) . . ?
C53 C52 C51 111(2) . . ?
N5 C53 C52 102(2) . . ?
C56 C55 N5 95(2) . . ?
C55 C56 C57 97(2) . . ?
C56 C57 C58 106(3) . . ?

loop_
_geom_bond_atom_site_label_1
_geom_bond_atom_site_label_2
_geom_bond_distance
_geom_bond_site_symmetry_2
_geom_bond_publ_flag
Lu1 O12 2.263(7) 2_455 ?
Lu1 O12 2.263(7) . ?
Lu1 O22 2.273(8) 2_455 ?
Lu1 O22 2.273(8) . ?
Lu1 O21 2.306(7) . ?
Lu1 O21 2.306(7) 2_455 ?
Lu1 O11 2.334(7) . ?
Lu1 O11 2.334(7) 2_455 ?
N1 S12 1.550(12) . ?
N1 S11 1.585(11) . ?
S11 O14 1.438(10) . ?
S11 O11 1.458(8) . ?
S11 C11 1.785(16) . ?
S12 O13 1.410(9) . ?
S12 O12 1.447(8) . ?
S12 C12 1.823(15) . ?
C11 F13 1.312(16) . ?
C11 F11 1.315(18) . ?
C11 F12 1.357(16) . ?
C12 F15 1.296(15) . ?
C12 F16 1.318(16) . ?
C12 F14 1.332(17) . ?
N2 S21 1.561(13) . ?
N2 S22 1.587(12) . ?
S21 O23 1.401(11) . ?
S21 O22 1.467(9) . ?
S21 C21 1.830(17) . ?
S22 O24 1.418(10) . ?
S22 O21 1.465(9) . ?
S22 C22 1.845(15) . ?
C21 F23 1.28(2) . ?
C21 F21 1.29(2) . ?
C21 F22 1.36(2) . ?
C22 F25 1.287(18) . ?
C22 F26 1.341(18) . ?
C22 F24 1.38(2) . ?
Lu2 O43B 2.26(2) 2_354 ?
Lu2 O43B 2.26(2) . ?
Lu2 O32 2.260(10) 2_354 ?
Lu2 O32 2.260(10) . ?
Lu2 O31 2.287(10) 2_354 ?
Lu2 O31 2.287(10) . ?
Lu2 O41A 2.32(2) . ?
Lu2 O41A 2.32(2) 2_354 ?
Lu2 O41B 2.327(17) . ?
Lu2 O41B 2.327(17) 2_354 ?
Lu2 O43A 2.363(19) . ?
Lu2 O43A 2.363(19) 2_354 ?
N3 S31 1.486(14) . ?
N3 S32 1.565(16) . ?
S31 O34A 1.395(13) . ?
S31 O31 1.439(11) . ?
S31 C32 1.82(2) . ?
S32 O33 1.357(14) . ?
S32 O32 1.484(13) . ?
S32 C31 1.79(2) . ?
C31 F33 1.30(2) . ?
C31 F32 1.32(2) . ?
C31 F31 1.36(3) . ?
C32 F36 1.3200(10) . ?
C32 F35 1.3200(10) . ?
C32 F34 1.37(2) . ?
N4 S41A 1.485(19) . ?
N4 S42B 1.569(2) . ?
N4 S41B 1.571(2) . ?
N4 S42A 1.613(18) . ?
S41A O42A 1.35(2) . ?
S41A S41B 1.430(11) . ?
S41A O41A 1.45(2) . ?
S41A F43B 1.56(3) . ?
S41A C41B 1.66(7) . ?
S41A C41A 1.71(9) . ?
S41A O41B 1.86(2) . ?
S41A S42B 2.297(11) . ?
S42A C42B 1.32(3) . ?
S42A F44B 1.33(3) . ?
S42A O44A 1.4099(11) . ?
S42A O43A 1.41(2) 2_354 ?
S42A S42B 1.522(11) . ?
S42A O43B 1.79(2) 2_354 ?
S42A F45B 2.15(2) . ?
S42A C42A 2.15(4) . ?
S42A S41B 2.425(11) . ?
O41A O41B 1.07(3) . ?
O41A S41B 1.91(2) . ?
O42A F43B 1.27(3) . ?
O43A O43B 1.25(3) . ?
O43A S42A 1.41(2) 2_354 ?
O43A S42B 2.14(2) 2_354 ?
O44A C42B 1.46(5) . ?
C41A C41B 0.77(14) . ?
C41A F43A 1.26(9) . ?
C41A F42B 1.32(6) . ?
C41A S41B 1.31(5) . ?
C41A F41A 1.33(7) . ?
C41A F41B 1.35(7) . ?
C41A F42A 1.58(6) . ?
C41A O42B 1.79(10) . ?
C42A O44B 0.76(4) . ?
C42A F44A 1.3202(11) . ?
C42A S42B 1.36(3) . ?
C42A F45A 1.55(4) . ?
C42A F46A 1.61(3) . ?
C42A F45B 1.77(5) . ?
C42A C42B 1.94(6) . ?
F41A F41B 0.68(5) . ?
F41A C41B 1.68(9) . ?
F42A F42B 0.87(4) . ?
F42A C41B 1.10(6) . ?
F43A O42B 0.94(3) . ?
F43A S41B 1.34(3) . ?
F43A F42B 1.49(4) . ?
F44A O44B 1.27(3) . ?
F44A S42B 1.39(3) . ?
F45A F45B 1.18(4) . ?
F45A C42B 1.41(4) . ?
F45A F46B 1.57(4) . ?
F46A F45B 1.21(3) . ?
S41B O42B 1.4101(11) . ?
S41B O41B 1.4403(11) . ?
S41B C41B 1.815(10) . ?
S42B O44B 1.4102(11) . ?
S42B O43B 1.44(2) 2_354 ?
S42B C42B 1.94(4) . ?
S42B O43A 2.14(2) 2_354 ?
O43B S42B 1.44(2) 2_354 ?
O43B O44B 1.74(3) 2_354 ?
O43B S42A 1.79(2) 2_354 ?
O44B O43B 1.74(3) 2_354 ?
C41B F42B 1.32(9) . ?
C41B F41B 1.37(8) . ?
C41B F43B 1.45(10) . ?
C42B F46B 1.19(4) . ?
C42B F45B 1.3099(11) . ?
C42B F44B 1.3200(11) . ?
N5 C50 1.471(16) . ?
N5 C53 1.501(18) . ?
N5 C55 1.50(2) . ?
N5 C54 1.78(4) . ?
C50 C51 1.51(2) . ?
C51 C52 1.56(2) . ?
C52 C53 1.52(2) . ?
C55 C56 1.47(2) . ?
C56 C57 1.512(19) . ?
C57 C58 1.59(5) . ?
